data_7015102
loop_
_publ_author_name
'Xu, Qing-Feng'
'Ge, Jian-Feng'
'Zhou, Qiu-Xuan'
'Lu, Jian-Mei'
'Ji, Shun-Jun'
'Wang, Li-Hua'
'Zhang, Yong'
'Jin, Xue-Ming'
'Wu, Bing'

_publ_section_title
;
 Hydrothermal synthesis, structure, and luminescent properties of
 selected Zn(II)/Cd(II) coordination polymers constructed from
 3,5-bis(x-pyridyl)-1,2,4-triazole (x = 3, 4).
;
_journal_issue 12
_journal_name_full 'Dalton transactions (Cambridge, England : 2003)'
_journal_page_first 2805
_journal_page_last 2814
_journal_paper_doi 10.1039/c0dt01174f
_journal_volume 40
_journal_year 2011
_chemical_formula_moiety 'C12 H9 Cd N5 O4 S'
_chemical_formula_sum 'C12 H9 Cd N5 O4 S'
_chemical_formula_weight 431.70
_chemical_name_systematic
;
?
;
_space_group_IT_number 14
_symmetry_cell_setting monoclinic
_symmetry_Int_Tables_number 14
_symmetry_space_group_name_Hall '-P 2ybc'
_symmetry_space_group_name_H-M 'P 1 21/c 1'
_atom_sites_solution_hydrogens geom
_atom_sites_solution_primary direct
_atom_sites_solution_secondary difmap
_audit_creation_method SHELXL-97
_cell_angle_alpha 90.00
_cell_angle_beta 104.592(3)
_cell_angle_gamma 90.00
_cell_formula_units_Z 4
_cell_length_a 6.7324(12)
_cell_length_b 21.804(4)
_cell_length_c 9.5103(18)
_cell_measurement_reflns_used 3352
_cell_measurement_temperature 223(2)
_cell_measurement_theta_max 27.5
_cell_measurement_theta_min 3.1
_cell_volume 1351.0(4)
_computing_cell_refinement CrystalClear
_computing_data_collection CrystalClear
_computing_data_reduction CrystalStructure
_computing_structure_refinement 'SHELXL-97 (Sheldrick, 1997)'
_computing_structure_solution 'SHELXS-97 (Sheldrick, 1990)'
_diffrn_ambient_temperature 223(2)
_diffrn_detector_area_resol_mean 14.63
_diffrn_measured_fraction_theta_full 0.993
_diffrn_measured_fraction_theta_max 0.993
_diffrn_measurement_device_type 'Rigaku Saturn'
_diffrn_measurement_method \w
_diffrn_radiation_monochromator graphite
_diffrn_radiation_source 'fine-focus sealed tube'
_diffrn_radiation_type MoK\a
_diffrn_radiation_wavelength 0.71075
_diffrn_reflns_av_R_equivalents 0.0232
_diffrn_reflns_av_sigmaI/netI 0.0331
_diffrn_reflns_limit_h_max 8
_diffrn_reflns_limit_h_min -6
_diffrn_reflns_limit_k_max 26
_diffrn_reflns_limit_k_min -16
_diffrn_reflns_limit_l_max 5
_diffrn_reflns_limit_l_min -11
_diffrn_reflns_number 5913
_diffrn_reflns_theta_full 25.49
_diffrn_reflns_theta_max 25.49
_diffrn_reflns_theta_min 3.13
_exptl_absorpt_coefficient_mu 1.801
_exptl_absorpt_correction_T_max 0.805
_exptl_absorpt_correction_T_min 0.601
_exptl_absorpt_correction_type multi-scan
_exptl_absorpt_process_details 'Jacobson, R. (1998) Private communication'
_exptl_crystal_colour colorless
_exptl_crystal_density_diffrn 2.122
_exptl_crystal_density_method 'not measured'
_exptl_crystal_description block
_exptl_crystal_F_000 848
_exptl_crystal_size_max 0.30
_exptl_crystal_size_mid 0.20
_exptl_crystal_size_min 0.12
_refine_diff_density_max 0.472
_refine_diff_density_min -0.552
_refine_diff_density_rms 0.085
_refine_ls_extinction_method none
_refine_ls_goodness_of_fit_ref 1.014
_refine_ls_hydrogen_treatment mixed
_refine_ls_matrix_type full
_refine_ls_number_parameters 213
_refine_ls_number_reflns 2496
_refine_ls_number_restraints 0
_refine_ls_restrained_S_all 1.014
_refine_ls_R_factor_all 0.0246
_refine_ls_R_factor_gt 0.0205
_refine_ls_shift/su_max 0.002
_refine_ls_shift/su_mean 0.000
_refine_ls_structure_factor_coef Fsqd
_refine_ls_weighting_details 'calc w=1/[\s^2^(Fo^2^)+(0.0238P)^2^+0.0000P] where P=(Fo^2^+2Fc^2^)/3'
_refine_ls_weighting_scheme calc
_refine_ls_wR_factor_gt 0.0470
_refine_ls_wR_factor_ref 0.0483
_reflns_number_gt 2187
_reflns_number_total 2496
_reflns_threshold_expression >2sigma(I)
_cod_data_source_file c0dt01174f.txt
_cod_data_source_block shelxl1
_cod_original_sg_symbol_H-M 'P 21/c'
_cod_database_code 7015102

loop_
_symmetry_equiv_pos_as_xyz
'x, y, z'
'-x, y+1/2, -z+1/2'
'-x, -y, -z'
'x, -y-1/2, z-1/2'

loop_
_atom_site_label
_atom_site_type_symbol
_atom_site_fract_x
_atom_site_fract_y
_atom_site_fract_z
_atom_site_U_iso_or_equiv
_atom_site_adp_type
_atom_site_occupancy
_atom_site_symmetry_multiplicity
_atom_site_calc_flag
_atom_site_refinement_flags
_atom_site_disorder_assembly
_atom_site_disorder_group
Cd1 Cd 0.75128(3) 0.906601(8) 1.05654(2) 0.01095(7) Uani 1 1 d . . .
S1 S 0.25412(9) 0.94644(3) 1.05713(7) 0.01082(14) Uani 1 1 d . . .
O1 O 0.4205(2) 0.90037(7) 1.0770(2) 0.0153(4) Uani 1 1 d . . .
O2 O 0.2733(2) 0.98860(8) 0.9369(2) 0.0149(4) Uani 1 1 d . . .
O3 O 0.0586(3) 0.91294(7) 1.0078(2) 0.0165(4) Uani 1 1 d . . .
O4 O 0.2641(3) 0.98116(8) 1.1877(2) 0.0209(4) Uani 1 1 d . . .
N1 N 0.8362(3) 0.69849(9) 0.6063(3) 0.0160(5) Uani 1 1 d . . .
N2 N -0.1492(3) 0.91519(9) 0.3141(2) 0.0156(5) Uani 1 1 d . . .
N3 N 0.5794(3) 0.87827(9) 0.8060(2) 0.0142(5) Uani 1 1 d . . .
N4 N 0.4002(3) 0.90952(10) 0.7552(3) 0.0147(5) Uani 1 1 d . . .
H4A H 0.363(4) 0.9394(13) 0.808(3) 0.022(8) Uiso 1 1 d . . .
N5 N 0.4054(3) 0.84106(9) 0.5872(2) 0.0159(5) Uani 1 1 d . . .
C1 C 0.6930(4) 0.73950(12) 0.6207(3) 0.0175(6) Uani 1 1 d . . .
H1 H 0.5549 0.7313 0.5745 0.021 Uiso 1 1 calc R . .
C2 C 0.7390(4) 0.79312(11) 0.7001(3) 0.0149(6) Uani 1 1 d . . .
C3 C 0.9425(4) 0.80377(12) 0.7752(3) 0.0164(6) Uani 1 1 d . . .
H3 H 0.9781 0.8381 0.8362 0.020 Uiso 1 1 calc R . .
C4 C 1.0909(4) 0.76235(12) 0.7576(3) 0.0186(6) Uani 1 1 d . . .
H4B H 1.2297 0.7688 0.8050 0.022 Uiso 1 1 calc R . .
C5 C 1.0333(4) 0.71202(11) 0.6707(3) 0.0166(6) Uani 1 1 d . . .
H5 H 1.1363 0.6857 0.6552 0.020 Uiso 1 1 calc R . .
C6 C 0.0376(4) 0.90029(11) 0.3971(3) 0.0159(6) Uani 1 1 d . . .
H6 H 0.1339 0.8836 0.3513 0.019 Uiso 1 1 calc R . .
C7 C 0.0955(4) 0.90821(11) 0.5460(3) 0.0136(6) Uani 1 1 d . . .
C8 C -0.0422(4) 0.93580(12) 0.6147(3) 0.0152(6) Uani 1 1 d . . .
H8 H -0.0054 0.9439 0.7151 0.018 Uiso 1 1 calc R . .
C9 C -0.2345(4) 0.95075(12) 0.5297(3) 0.0179(6) Uani 1 1 d . . .
H9 H -0.3321 0.9688 0.5722 0.022 Uiso 1 1 calc R . .
C10 C -0.2832(4) 0.93920(12) 0.3824(3) 0.0182(6) Uani 1 1 d . . .
H10 H -0.4164 0.9486 0.3272 0.022 Uiso 1 1 calc R . .
C11 C 0.5755(4) 0.83758(11) 0.7009(3) 0.0140(6) Uani 1 1 d . . .
C12 C 0.2987(4) 0.88652(11) 0.6275(3) 0.0132(5) Uani 1 1 d . . .

loop_
_atom_site_aniso_label
_atom_site_aniso_U_11
_atom_site_aniso_U_22
_atom_site_aniso_U_33
_atom_site_aniso_U_23
_atom_site_aniso_U_13
_atom_site_aniso_U_12
Cd1 0.00951(11) 0.01168(10) 0.01148(11) 0.00006(8) 0.00230(7) 0.00030(8)
S1 0.0089(3) 0.0119(3) 0.0119(3) -0.0007(3) 0.0029(2) 0.0000(3)
O1 0.0104(9) 0.0164(9) 0.0200(11) 0.0034(8) 0.0055(8) 0.0031(7)
O2 0.0176(9) 0.0123(9) 0.0167(10) 0.0019(8) 0.0076(8) 0.0008(7)
O3 0.0088(9) 0.0175(10) 0.0245(11) -0.0017(8) 0.0066(8) -0.0027(7)
O4 0.0222(10) 0.0262(10) 0.0142(11) -0.0068(9) 0.0043(8) 0.0004(8)
N1 0.0168(11) 0.0134(11) 0.0171(13) -0.0024(10) 0.0031(10) 0.0010(9)
N2 0.0147(11) 0.0181(12) 0.0124(12) -0.0025(10) 0.0002(9) -0.0008(9)
N3 0.0118(11) 0.0148(11) 0.0146(13) 0.0009(10) 0.0009(9) 0.0047(9)
N4 0.0139(11) 0.0156(11) 0.0137(12) -0.0021(10) 0.0016(9) 0.0063(9)
N5 0.0149(11) 0.0170(11) 0.0150(13) -0.0030(10) 0.0026(9) 0.0013(9)
C1 0.0153(13) 0.0180(14) 0.0179(16) -0.0026(12) 0.0019(11) -0.0003(11)
C2 0.0173(13) 0.0159(13) 0.0120(14) 0.0016(11) 0.0046(11) 0.0029(11)
C3 0.0197(13) 0.0144(13) 0.0149(15) -0.0033(11) 0.0043(11) -0.0017(11)
C4 0.0125(13) 0.0193(14) 0.0228(16) 0.0009(13) 0.0020(11) 0.0012(11)
C5 0.0145(13) 0.0153(13) 0.0213(16) 0.0007(12) 0.0065(12) 0.0018(11)
C6 0.0150(13) 0.0175(13) 0.0143(15) -0.0014(11) 0.0021(11) 0.0020(11)
C7 0.0137(13) 0.0123(13) 0.0139(14) 0.0004(11) 0.0017(11) -0.0008(10)
C8 0.0160(13) 0.0179(13) 0.0106(14) -0.0009(11) 0.0015(11) 0.0001(11)
C9 0.0173(14) 0.0190(14) 0.0189(17) -0.0014(12) 0.0071(12) 0.0017(11)
C10 0.0130(13) 0.0225(15) 0.0174(15) -0.0004(12) 0.0010(11) 0.0023(11)
C11 0.0161(13) 0.0130(13) 0.0132(15) 0.0005(11) 0.0039(11) -0.0009(11)
C12 0.0138(13) 0.0158(12) 0.0100(14) 0.0010(11) 0.0032(11) -0.0002(11)

loop_
_atom_type_symbol
_atom_type_description
_atom_type_scat_dispersion_real
_atom_type_scat_dispersion_imag
_atom_type_scat_source
C C 0.0033 0.0016 'International Tables Vol C Tables 4.2.6.8 and 6.1.1.4'
H H 0.0000 0.0000 'International Tables Vol C Tables 4.2.6.8 and 6.1.1.4'
Cd Cd -0.8075 1.2024 'International Tables Vol C Tables 4.2.6.8 and 6.1.1.4'
N N 0.0061 0.0033 'International Tables Vol C Tables 4.2.6.8 and 6.1.1.4'
O O 0.0106 0.0060 'International Tables Vol C Tables 4.2.6.8 and 6.1.1.4'
S S 0.1246 0.1234 'International Tables Vol C Tables 4.2.6.8 and 6.1.1.4'

loop_
_geom_angle_atom_site_label_1
_geom_angle_atom_site_label_2
_geom_angle_atom_site_label_3
_geom_angle
_geom_angle_site_symmetry_1
_geom_angle_site_symmetry_3
_geom_angle_publ_flag
O3 Cd1 O1 173.14(7) 1_655 . ?
O3 Cd1 O2 91.20(6) 1_655 3_677 ?
O1 Cd1 O2 88.76(6) . 3_677 ?
O3 Cd1 N2 99.99(7) 1_655 1_656 ?
O1 Cd1 N2 86.84(7) . 1_656 ?
O2 Cd1 N2 84.08(7) 3_677 1_656 ?
O3 Cd1 N1 84.97(7) 1_655 4_576 ?
O1 Cd1 N1 96.67(7) . 4_576 ?
O2 Cd1 N1 165.77(7) 3_677 4_576 ?
N2 Cd1 N1 83.10(7) 1_656 4_576 ?
O3 Cd1 N3 92.80(7) 1_655 . ?
O1 Cd1 N3 80.59(7) . . ?
O2 Cd1 N3 104.96(7) 3_677 . ?
N2 Cd1 N3 164.24(7) 1_656 . ?
N1 Cd1 N3 88.94(7) 4_576 . ?
O4 S1 O3 112.20(11) . . ?
O4 S1 O1 112.14(11) . . ?
O3 S1 O1 106.88(10) . . ?
O4 S1 O2 109.96(11) . . ?
O3 S1 O2 107.62(11) . . ?
O1 S1 O2 107.81(11) . . ?
S1 O1 Cd1 132.08(10) . . ?
S1 O2 Cd1 124.75(11) . 3_677 ?
S1 O3 Cd1 139.75(11) . 1_455 ?
C5 N1 C1 117.2(2) . . ?
C5 N1 Cd1 117.46(16) . 4_575 ?
C1 N1 Cd1 121.15(17) . 4_575 ?
C10 N2 C6 116.9(2) . . ?
C10 N2 Cd1 118.67(17) . 1_454 ?
C6 N2 Cd1 124.36(18) . 1_454 ?
C11 N3 N4 102.6(2) . . ?
C11 N3 Cd1 144.38(17) . . ?
N4 N3 Cd1 112.19(15) . . ?
C12 N4 N3 109.9(2) . . ?
C12 N4 H4A 129.5(18) . . ?
N3 N4 H4A 120.6(18) . . ?
C12 N5 C11 102.7(2) . . ?
N1 C1 C2 123.3(2) . . ?
N1 C1 H1 118.4 . . ?
C2 C1 H1 118.4 . . ?
C1 C2 C3 118.4(2) . . ?
C1 C2 C11 119.7(2) . . ?
C3 C2 C11 121.9(2) . . ?
C4 C3 C2 118.3(2) . . ?
C4 C3 H3 120.9 . . ?
C2 C3 H3 120.9 . . ?
C5 C4 C3 119.4(2) . . ?
C5 C4 H4B 120.3 . . ?
C3 C4 H4B 120.3 . . ?
N1 C5 C4 123.1(2) . . ?
N1 C5 H5 118.4 . . ?
C4 C5 H5 118.4 . . ?
N2 C6 C7 123.5(3) . . ?
N2 C6 H6 118.3 . . ?
C7 C6 H6 118.3 . . ?
C6 C7 C8 119.0(2) . . ?
C6 C7 C12 119.0(2) . . ?
C8 C7 C12 122.0(2) . . ?
C9 C8 C7 117.5(3) . . ?
C9 C8 H8 121.3 . . ?
C7 C8 H8 121.3 . . ?
C10 C9 C8 120.0(3) . . ?
C10 C9 H9 120.0 . . ?
C8 C9 H9 120.0 . . ?
N2 C10 C9 123.1(2) . . ?
N2 C10 H10 118.5 . . ?
C9 C10 H10 118.5 . . ?
N3 C11 N5 114.3(2) . . ?
N3 C11 C2 124.7(2) . . ?
N5 C11 C2 120.9(2) . . ?
N4 C12 N5 110.6(2) . . ?
N4 C12 C7 123.7(2) . . ?
N5 C12 C7 125.7(2) . . ?

loop_
_geom_bond_atom_site_label_1
_geom_bond_atom_site_label_2
_geom_bond_distance
_geom_bond_site_symmetry_2
_geom_bond_publ_flag
Cd1 O3 2.2356(18) 1_655 ?
Cd1 O1 2.2879(17) . ?
Cd1 O2 2.2929(17) 3_677 ?
Cd1 N2 2.378(2) 1_656 ?
Cd1 N1 2.380(2) 4_576 ?
Cd1 N3 2.451(2) . ?
S1 O4 1.4418(19) . ?
S1 O3 1.4749(17) . ?
S1 O1 1.4805(17) . ?
S1 O2 1.4981(19) . ?
O2 Cd1 2.2929(17) 3_677 ?
O3 Cd1 2.2356(17) 1_455 ?
N1 C5 1.347(3) . ?
N1 C1 1.347(3) . ?
N1 Cd1 2.380(2) 4_575 ?
N2 C10 1.344(3) . ?
N2 C6 1.346(3) . ?
N2 Cd1 2.378(2) 1_454 ?
N3 C11 1.332(3) . ?
N3 N4 1.364(3) . ?
N4 C12 1.332(3) . ?
N4 H4A 0.90(3) . ?
N5 C12 1.335(3) . ?
N5 C11 1.364(3) . ?
C1 C2 1.384(4) . ?
C1 H1 0.9400 . ?
C2 C3 1.396(3) . ?
C2 C11 1.468(3) . ?
C3 C4 1.388(3) . ?
C3 H3 0.9400 . ?
C4 C5 1.370(4) . ?
C4 H4B 0.9400 . ?
C5 H5 0.9400 . ?
C6 C7 1.381(4) . ?
C6 H6 0.9400 . ?
C7 C8 1.398(4) . ?
C7 C12 1.470(3) . ?
C8 C9 1.382(3) . ?
C8 H8 0.9400 . ?
C9 C10 1.379(4) . ?
C9 H9 0.9400 . ?
C10 H10 0.9400 . ?

loop_
_geom_hbond_atom_site_label_D
_geom_hbond_atom_site_label_H
_geom_hbond_atom_site_label_A
_geom_hbond_distance_DH
_geom_hbond_distance_HA
_geom_hbond_distance_DA
_geom_hbond_angle_DHA
_geom_hbond_site_symmetry_A
N4 H4A O2 0.90(3) 1.84(3) 2.727(3) 169(3) .
N4 H4A S1 0.90(3) 2.65(3) 3.359(2) 136(2) .

loop_
_geom_torsion_atom_site_label_1
_geom_torsion_atom_site_label_2
_geom_torsion_atom_site_label_3
_geom_torsion_atom_site_label_4
_geom_torsion
_geom_torsion_site_symmetry_1
_geom_torsion_site_symmetry_2
_geom_torsion_site_symmetry_3
_geom_torsion_site_symmetry_4
_geom_torsion_publ_flag
O4 S1 O1 Cd1 -86.21(17) . . . . ?
O3 S1 O1 Cd1 150.43(14) . . . . ?
O2 S1 O1 Cd1 34.97(18) . . . . ?
O3 Cd1 O1 S1 -74.4(5) 1_655 . . . ?
O2 Cd1 O1 S1 15.38(15) 3_677 . . . ?
N2 Cd1 O1 S1 99.52(16) 1_656 . . . ?
N1 Cd1 O1 S1 -177.81(15) 4_576 . . . ?
N3 Cd1 O1 S1 -90.00(16) . . . . ?
O4 S1 O2 Cd1 -12.72(14) . . . 3_677 ?
O3 S1 O2 Cd1 109.78(12) . . . 3_677 ?
O1 S1 O2 Cd1 -135.26(11) . . . 3_677 ?
O4 S1 O3 Cd1 9.4(2) . . . 1_455 ?
O1 S1 O3 Cd1 132.76(16) . . . 1_455 ?
O2 S1 O3 Cd1 -111.66(17) . . . 1_455 ?
O3 Cd1 N3 C11 57.8(3) 1_655 . . . ?
O1 Cd1 N3 C11 -124.0(3) . . . . ?
O2 Cd1 N3 C11 149.8(3) 3_677 . . . ?
N2 Cd1 N3 C11 -86.5(4) 1_656 . . . ?
N1 Cd1 N3 C11 -27.1(3) 4_576 . . . ?
O3 Cd1 N3 N4 -135.48(16) 1_655 . . . ?
O1 Cd1 N3 N4 42.67(16) . . . . ?
O2 Cd1 N3 N4 -43.49(17) 3_677 . . . ?
N2 Cd1 N3 N4 80.1(3) 1_656 . . . ?
N1 Cd1 N3 N4 139.61(17) 4_576 . . . ?
C11 N3 N4 C12 0.9(3) . . . . ?
Cd1 N3 N4 C12 -171.20(17) . . . . ?
C5 N1 C1 C2 -1.6(4) . . . . ?
Cd1 N1 C1 C2 154.8(2) 4_575 . . . ?
N1 C1 C2 C3 -3.4(4) . . . . ?
N1 C1 C2 C11 175.3(3) . . . . ?
C1 C2 C3 C4 4.8(4) . . . . ?
C11 C2 C3 C4 -173.8(3) . . . . ?
C2 C3 C4 C5 -1.5(4) . . . . ?
C1 N1 C5 C4 5.2(4) . . . . ?
Cd1 N1 C5 C4 -152.1(2) 4_575 . . . ?
C3 C4 C5 N1 -3.7(4) . . . . ?
C10 N2 C6 C7 0.3(4) . . . . ?
Cd1 N2 C6 C7 176.97(19) 1_454 . . . ?
N2 C6 C7 C8 -3.2(4) . . . . ?
N2 C6 C7 C12 175.9(2) . . . . ?
C6 C7 C8 C9 3.4(4) . . . . ?
C12 C7 C8 C9 -175.7(2) . . . . ?
C7 C8 C9 C10 -1.0(4) . . . . ?
C6 N2 C10 C9 2.3(4) . . . . ?
Cd1 N2 C10 C9 -174.5(2) 1_454 . . . ?
C8 C9 C10 N2 -2.0(4) . . . . ?
N4 N3 C11 N5 -0.1(3) . . . . ?
Cd1 N3 C11 N5 167.3(2) . . . . ?
N4 N3 C11 C2 178.1(2) . . . . ?
Cd1 N3 C11 C2 -14.5(4) . . . . ?
C12 N5 C11 N3 -0.7(3) . . . . ?
C12 N5 C11 C2 -179.0(2) . . . . ?
C1 C2 C11 N3 155.5(3) . . . . ?
C3 C2 C11 N3 -25.9(4) . . . . ?
C1 C2 C11 N5 -26.4(4) . . . . ?
C3 C2 C11 N5 152.2(3) . . . . ?
N3 N4 C12 N5 -1.4(3) . . . . ?
N3 N4 C12 C7 177.4(2) . . . . ?
C11 N5 C12 N4 1.2(3) . . . . ?
C11 N5 C12 C7 -177.6(2) . . . . ?
C6 C7 C12 N4 155.0(3) . . . . ?
C8 C7 C12 N4 -25.9(4) . . . . ?
C6 C7 C12 N5 -26.3(4) . . . . ?
C8 C7 C12 N5 152.7(3) . . . . ?
